data_3000575
loop_
_publ_author_name
Zugenmaier

_journal_name_full 'To be published in Crystals'
_chemical_formula_sum 'C22 H28 N2 O6'
_chemical_name_systematic
;
6-((4'-nitro-[1,1' biphenyl]-4-yl)oxy)hexanoic acid 
N,N-dimethylacetamide (NO2-Bi-5-S-DMAc)
;
_space_group_name_Hall '-P 1'
_space_group_name_H-M_alt 'P -1'
_cell_angle_alpha 90.90(3)
_cell_angle_beta 105.11(3)
_cell_angle_gamma 97.65(3)
_cell_length_a 8.289(4)
_cell_length_b 9.221(4)
_cell_length_c 14.824(7)
_cell_measurement_temperature 293(2)
_cell_volume 1082.6(9)
_diffrn_ambient_temperature 293(2)
_diffrn_radiation_type MoK\a
_diffrn_radiation_wavelength 0.71073
_refine_ls_goodness_of_fit_ref 1.019
_refine_ls_R_factor_all 0.1593
_refine_ls_R_factor_gt 0.0608
_refine_ls_wR_factor_gt 0.1485
_refine_ls_wR_factor_ref 0.1889
_cod_database_code 3000575
_cod_hold_until_date 2025-06-19
_cod_depositor_requested_release_date 2025-06-19

loop_
_atom_site_label
_atom_site_fract_x
_atom_site_fract_y
_atom_site_fract_z
? ? ? ?
